data_7028794
loop_
_publ_author_name
'Wu, Tong'
'Lin, Yue-Jian'
'Jin, Guo-Xin'

_publ_section_title
;
 Design and self-assembly of variform organometallic macrocycle with
 terminal imidazole-based bridging ligands utilizing joints twist and
 rotation.
;
_journal_issue 6
_journal_name_full 'Dalton transactions (Cambridge, England : 2003)'
_journal_page_first 2356
_journal_page_last 2360
_journal_paper_doi 10.1039/c3dt52724g
_journal_volume 43
_journal_year 2014
_chemical_formula_sum 'C84 H116 F6 Ir2 N8 O14 S2'
_chemical_formula_weight 2024.36
_chemical_name_systematic
; 
 ? 
;
_space_group_crystal_system monoclinic
_space_group_IT_number 15
_space_group_name_Hall '-C 2yc'
_space_group_name_H-M_alt 'C 1 2/c 1'
_symmetry_space_group_name_Hall '-C 2yc'
_symmetry_space_group_name_H-M 'C 1 2/c 1'
_atom_sites_solution_hydrogens geom
_audit_creation_method SHELXL-2013
_cell_angle_alpha 90
_cell_angle_beta 123.0740(10)
_cell_angle_gamma 90
_cell_formula_units_Z 8
_cell_length_a 36.2926(8)
_cell_length_b 16.2805(4)
_cell_length_c 28.4835(6)
_cell_measurement_reflns_used 4418
_cell_measurement_temperature 173(2)
_cell_measurement_theta_max 58.31
_cell_measurement_theta_min 2.91
_cell_volume 14102.8(6)
_computing_cell_refinement 'Bruker SAINT'
_computing_data_collection 'Bruker APEX2'
_computing_data_reduction 'Bruker SAINT'
_computing_molecular_graphics 'Bruker SHELXTL'
_computing_publication_material 'Bruker SHELXTL'
_computing_structure_refinement 'SHELXL-2013 (Sheldrick, 2013)'
_computing_structure_solution 'SHELXS-97 (Sheldrick, 2008)'
_diffrn_ambient_temperature 173(2)
_diffrn_measured_fraction_theta_full 0.950
_diffrn_measured_fraction_theta_max 0.947
_diffrn_measurement_device_type 'Bruker APEX-II CCD'
_diffrn_measurement_method '\f and \w scans'
_diffrn_radiation_type CuK\a
_diffrn_radiation_wavelength 1.54178
_diffrn_reflns_av_R_equivalents 0.0504
_diffrn_reflns_av_unetI/netI 0.0510
_diffrn_reflns_Laue_measured_fraction_full 0.950
_diffrn_reflns_Laue_measured_fraction_max 0.947
_diffrn_reflns_limit_h_max 39
_diffrn_reflns_limit_h_min -42
_diffrn_reflns_limit_k_max 16
_diffrn_reflns_limit_k_min -19
_diffrn_reflns_limit_l_max 33
_diffrn_reflns_limit_l_min -30
_diffrn_reflns_number 35496
_diffrn_reflns_point_group_measured_fraction_full 0.950
_diffrn_reflns_point_group_measured_fraction_max 0.947
_diffrn_reflns_theta_full 67.679
_diffrn_reflns_theta_max 67.997
_diffrn_reflns_theta_min 2.906
_exptl_absorpt_coefficient_mu 8.565
_exptl_absorpt_correction_T_max 0.753
_exptl_absorpt_correction_T_min 0.648
_exptl_absorpt_correction_type multi-scan
_exptl_absorpt_process_details sadabs
_exptl_crystal_colour colourless
_exptl_crystal_density_diffrn 1.907
_exptl_crystal_description block
_exptl_crystal_F_000 8224
_exptl_crystal_size_max 0.060
_exptl_crystal_size_mid 0.040
_exptl_crystal_size_min 0.030
_platon_squeeze_details
; 
 In asymmetric unit of 3a, there were disordered solvents 
 (three diethyl ether and four methanol molecules) which 
 could not be restrained properly. Therefore, SQUEEZE 
 algorithm was used to omit them. 
;
_refine_diff_density_max 4.182
_refine_diff_density_min -3.328
_refine_diff_density_rms 0.389
_refine_ls_extinction_coef 0.000104(9)
_refine_ls_extinction_expression Fc^*^=kFc[1+0.001xFc^2^\l^3^/sin(2\q)]^-1/4^
_refine_ls_extinction_method SHELXL
_refine_ls_goodness_of_fit_ref 1.010
_refine_ls_hydrogen_treatment constr
_refine_ls_matrix_type full
_refine_ls_number_parameters 872
_refine_ls_number_reflns 12189
_refine_ls_number_restraints 42
_refine_ls_restrained_S_all 1.011
_refine_ls_R_factor_all 0.0976
_refine_ls_R_factor_gt 0.0870
_refine_ls_shift/su_max 0.002
_refine_ls_shift/su_mean 0.000
_refine_ls_structure_factor_coef Fsqd
_refine_ls_weighting_details
; 
 w=1/[\s^2^(Fo^2^)+(0.1715P)^2^] 
 where P=(Fo^2^+2Fc^2^)/3 
;
_refine_ls_weighting_scheme calc
_refine_ls_wR_factor_gt 0.2003
_refine_ls_wR_factor_ref 0.2103
_reflns_Friedel_coverage 0.000
_reflns_number_gt 9859
_reflns_number_total 12189
_reflns_threshold_expression 'I > 2\s(I)'
_cod_data_source_file c3dt52724g.txt
_cod_data_source_block 3a
_cod_database_code 7028794
_shelx_space_group_comment
; 
The symmetry employed for this shelxl refinement is uniquely defined 
by the following loop, which should always be used as a source of 
symmetry information in preference to the above space-group names. 
They are only intended as comments. 
;
_shelx_estimated_absorpt_t_min 0.627
_shelx_estimated_absorpt_t_max 0.783
_shelxl_version_number 2013-2

loop_
_space_group_symop_operation_xyz
'x, y, z'
'-x, y, -z+1/2'
'x+1/2, y+1/2, z'
'-x+1/2, y+1/2, -z+1/2'
'-x, -y, -z'
'x, -y, z-1/2'
'-x+1/2, -y+1/2, -z'
'x+1/2, -y+1/2, z-1/2'

loop_
_atom_site_label
_atom_site_type_symbol
_atom_site_fract_x
_atom_site_fract_y
_atom_site_fract_z
_atom_site_U_iso_or_equiv
_atom_site_adp_type
_atom_site_occupancy
_atom_site_site_symmetry_order
_atom_site_calc_flag
_atom_site_refinement_flags_posn
_atom_site_refinement_flags_adp
_atom_site_refinement_flags_occupancy
_atom_site_disorder_assembly
_atom_site_disorder_group
Ir1 Ir 0.19669(2) -0.06989(2) 0.55321(2) 0.01804(16) Uani 1 1 d . . . . .
Ir2 Ir 0.06547(2) 0.17209(2) 0.44931(2) 0.01656(15) Uani 1 1 d . . . . .
N1 N 0.1270(3) -0.0567(4) 0.4992(3) 0.0231(16) Uani 1 1 d . . . . .
N2 N 0.1904(2) 0.0623(5) 0.5450(3) 0.0216(16) Uani 1 1 d . . . . .
N3 N 0.1372(3) 0.1616(4) 0.5034(3) 0.0192(15) Uani 1 1 d . . . . .
N4 N 0.0729(2) 0.0407(5) 0.4573(3) 0.0213(15) Uani 1 1 d . . . . .
N5 N 0.1981(3) -0.0630(5) 0.4815(3) 0.0281(18) Uani 1 1 d . . . . .
N6 N 0.2211(3) -0.0358(5) 0.4254(3) 0.0231(16) Uani 1 1 d . . . . .
N7 N 0.0951(2) 0.1920(5) 0.3254(3) 0.0225(15) Uani 1 1 d . . . . .
N8 N 0.0754(3) 0.1615(5) 0.3840(3) 0.0256(17) Uani 1 1 d . . . . .
O1 O 0.8460(2) 1.0447(5) 0.2764(3) 0.0373(17) Uani 1 1 d . . . . .
O2 O 0.9106(3) 0.9885(5) 0.3605(3) 0.045(2) Uani 1 1 d . . . . .
O3 O 0.9065(3) 0.9914(5) 0.2721(4) 0.050(2) Uani 1 1 d . . . . .
S1 S 0.88339(8) 0.98992(15) 0.30033(10) 0.0283(5) Uani 1 1 d . . . . .
F1 F 0.8884(2) 0.8288(4) 0.3013(3) 0.0464(17) Uani 1 1 d . . . . .
F2 F 0.8363(2) 0.8752(4) 0.3077(3) 0.0463(17) Uani 1 1 d . . . . .
F3 F 0.8304(2) 0.8775(4) 0.2280(2) 0.0477(18) Uani 1 1 d . . . . .
C1 C 0.0871(3) -0.0950(5) 0.4618(3) 0.0197(17) Uani 1 1 d . . . . .
C2 C 0.0773(4) -0.1795(6) 0.4478(4) 0.031(2) Uani 1 1 d . . . . .
H2 H 0.0992 -0.2209 0.4657 0.037 Uiso 1 1 calc R U . . .
C3 C 0.0349(4) -0.1976(7) 0.4075(5) 0.037(2) Uani 1 1 d . . . . .
H3 H 0.0274 -0.2534 0.3965 0.044 Uiso 1 1 calc R U . . .
C4 C 0.0016(3) -0.1380(7) 0.3813(4) 0.036(2) Uani 1 1 d . . . . .
H4 H -0.0275 -0.1547 0.3537 0.044 Uiso 1 1 calc R U . . .
C5 C 0.0100(3) -0.0571(6) 0.3944(4) 0.0255(19) Uani 1 1 d . . . . .
H5 H -0.0126 -0.0172 0.3764 0.031 Uiso 1 1 calc R U . . .
C6 C 0.0545(3) -0.0340(5) 0.4365(4) 0.0233(18) Uani 1 1 d . . . . .
C7 C 0.1154(3) 0.0219(5) 0.4931(4) 0.0207(18) Uani 1 1 d . . . . .
C8 C 0.1485(3) 0.0842(5) 0.5175(4) 0.0205(17) Uani 1 1 d . . . . .
C9 C 0.2104(3) 0.1368(5) 0.5504(3) 0.0189(17) Uani 1 1 d . . . . .
C10 C 0.2559(3) 0.1564(6) 0.5750(4) 0.0229(18) Uani 1 1 d . . . . .
H10 H 0.2780 0.1152 0.5921 0.027 Uiso 1 1 calc R U . . .
C11 C 0.2664(3) 0.2361(6) 0.5732(4) 0.030(2) Uani 1 1 d . . . . .
H11 H 0.2963 0.2509 0.5894 0.036 Uiso 1 1 calc R U . . .
C12 C 0.2330(3) 0.2979(6) 0.5470(4) 0.028(2) Uani 1 1 d . . . . .
H12 H 0.2416 0.3532 0.5475 0.033 Uiso 1 1 calc R U . . .
C13 C 0.1888(3) 0.2806(6) 0.5211(4) 0.0250(19) Uani 1 1 d . . . . .
H13 H 0.1670 0.3218 0.5021 0.030 Uiso 1 1 calc R U . . .
C14 C 0.1777(3) 0.1987(5) 0.5241(3) 0.0173(16) Uani 1 1 d . . . . .
C15 C 0.2312(3) -0.0359(6) 0.4778(4) 0.0226(18) Uani 1 1 d . . . . .
H15 H 0.2589 -0.0187 0.5091 0.027 Uiso 1 1 calc R U . . .
C16 C 0.1787(3) -0.0621(8) 0.3914(4) 0.039(3) Uani 1 1 d . . . . .
H16 H 0.1625 -0.0675 0.3518 0.046 Uiso 1 1 calc R U . . .
C17 C 0.1644(4) -0.0790(7) 0.4257(4) 0.034(2) Uani 1 1 d . . . . .
H17 H 0.1359 -0.0987 0.4137 0.041 Uiso 1 1 calc R U . . .
C18 C 0.2497(3) -0.0097(5) 0.4074(4) 0.0206(17) Uani 1 1 d . . . . .
C19 C 0.2951(3) -0.0209(6) 0.4440(4) 0.027(2) Uani 1 1 d . . . . .
H19 H 0.3071 -0.0461 0.4796 0.033 Uiso 1 1 calc R U . . .
C20 C 0.3222(3) 0.0060(6) 0.4265(4) 0.0259(19) Uani 1 1 d . . . . .
H20 H 0.3532 0.0006 0.4511 0.031 Uiso 1 1 calc R U . . .
C21 C 0.3049(3) 0.0404(6) 0.3739(4) 0.026(2) Uani 1 1 d . . . . .
C22 C 0.2596(3) 0.0468(6) 0.3380(4) 0.029(2) Uani 1 1 d . . . . .
H22 H 0.2473 0.0690 0.3015 0.035 Uiso 1 1 calc R U . . .
C23 C 0.2319(3) 0.0209(6) 0.3548(4) 0.027(2) Uani 1 1 d . . . . .
H23 H 0.2009 0.0246 0.3297 0.032 Uiso 1 1 calc R U . . .
C24 C 0.3361(3) 0.0657(6) 0.3579(4) 0.030(2) Uani 1 1 d . . . . .
H24 H 0.3621 0.0338 0.3734 0.036 Uiso 1 1 calc R U . . .
C25 C 0.3320(4) 0.1291(7) 0.3239(4) 0.036(2) Uani 1 1 d . . . . .
H25 H 0.3543 0.1328 0.3162 0.044 Uiso 1 1 calc R U . . .
C26 C 0.2984(3) 0.1906(6) 0.2984(4) 0.029(2) Uani 1 1 d . . . . .
C27 C 0.2829(4) 0.2185(7) 0.2440(4) 0.037(3) Uani 1 1 d . . . . .
H27 H 0.2951 0.1961 0.2247 0.045 Uiso 1 1 calc R U . . .
C28 C 0.2508(4) 0.2765(7) 0.2180(4) 0.035(2) Uani 1 1 d . . . . .
H28 H 0.2419 0.2949 0.1816 0.042 Uiso 1 1 calc R U . . .
C29 C 0.2308(3) 0.3092(6) 0.2442(4) 0.030(2) Uani 1 1 d . . . . .
C30 C 0.2480(4) 0.2857(7) 0.3005(4) 0.034(2) Uani 1 1 d . . . . .
H30 H 0.2369 0.3102 0.3206 0.041 Uiso 1 1 calc R U . . .
C31 C 0.2802(3) 0.2284(6) 0.3257(4) 0.029(2) Uani 1 1 d . . . . .
H31 H 0.2909 0.2131 0.3632 0.035 Uiso 1 1 calc R U . . .
C32 C 0.1948(4) 0.3692(7) 0.2137(4) 0.037(2) Uani 1 1 d . . . . .
H32 H 0.1971 0.4047 0.1890 0.044 Uiso 1 1 calc R U . . .
C33 C 0.1598(4) 0.3803(7) 0.2161(4) 0.033(2) Uani 1 1 d . . . . .
H33 H 0.1425 0.4273 0.1970 0.040 Uiso 1 1 calc R U . . .
C34 C 0.1437(4) 0.3290(6) 0.2448(4) 0.028(2) Uani 1 1 d . . . . .
C35 C 0.1497(3) 0.2436(6) 0.2512(4) 0.030(2) Uani 1 1 d . . . . .
H35 H 0.1648 0.2159 0.2371 0.035 Uiso 1 1 calc R U . . .
C36 C 0.1338(3) 0.1994(6) 0.2782(4) 0.0237(18) Uani 1 1 d . . . . .
H36 H 0.1379 0.1416 0.2827 0.028 Uiso 1 1 calc R U . . .
C37 C 0.1119(3) 0.2397(6) 0.2983(3) 0.0210(18) Uani 1 1 d . . . . .
C38 C 0.1043(4) 0.3233(6) 0.2912(4) 0.033(2) Uani 1 1 d . . . . .
H38 H 0.0882 0.3503 0.3042 0.039 Uiso 1 1 calc R U . . .
C39 C 0.1209(3) 0.3672(7) 0.2644(4) 0.032(2) Uani 1 1 d . . . . .
H39 H 0.1163 0.4248 0.2595 0.039 Uiso 1 1 calc R U . . .
C40 C 0.0932(3) 0.2179(6) 0.3694(4) 0.0219(18) Uani 1 1 d . . . . .
H40 H 0.1033 0.2698 0.3871 0.026 Uiso 1 1 calc R U . . .
C41 C 0.0650(4) 0.0954(6) 0.3472(4) 0.029(2) Uani 1 1 d . . . . .
H41 H 0.0512 0.0456 0.3470 0.035 Uiso 1 1 calc R U . . .
C42 C 0.0780(4) 0.1151(6) 0.3118(4) 0.034(2) Uani 1 1 d . . . . .
H42 H 0.0755 0.0813 0.2830 0.041 Uiso 1 1 calc R U . . .
C43 C 0.2226(3) -0.0792(6) 0.6414(4) 0.028(2) Uani 1 1 d . . . . .
C44 C 0.1930(3) -0.1451(6) 0.6133(4) 0.029(2) Uani 1 1 d . . . . .
C45 C 0.2094(3) -0.1926(7) 0.5846(4) 0.031(2) Uani 1 1 d . . . . .
C46 C 0.2505(3) -0.1574(6) 0.5987(4) 0.030(2) Uani 1 1 d . . . . .
C47 C 0.2584(3) -0.0863(6) 0.6322(4) 0.029(2) Uani 1 1 d . . . . .
C48 C 0.2195(4) -0.0137(7) 0.6769(5) 0.040(3) Uani 1 1 d . . . . .
H48A H 0.1898 -0.0136 0.6695 0.060 Uiso 1 1 calc R U . . .
H48B H 0.2259 0.0401 0.6675 0.060 Uiso 1 1 calc R U . . .
H48C H 0.2409 -0.0254 0.7166 0.060 Uiso 1 1 calc R U . . .
C49 C 0.1520(4) -0.1615(7) 0.6117(5) 0.037(2) Uani 1 1 d . . . . .
H49A H 0.1583 -0.2000 0.6417 0.055 Uiso 1 1 calc R U . . .
H49B H 0.1299 -0.1853 0.5754 0.055 Uiso 1 1 calc R U . . .
H49C H 0.1409 -0.1099 0.6171 0.055 Uiso 1 1 calc R U . . .
C50 C 0.1911(3) -0.2717(6) 0.5548(4) 0.031(2) Uani 1 1 d . U . . .
H50A H 0.1935 -0.2741 0.5222 0.047 Uiso 1 1 calc R U . . .
H50B H 0.1601 -0.2759 0.5423 0.047 Uiso 1 1 calc R U . . .
H50C H 0.2076 -0.3174 0.5801 0.047 Uiso 1 1 calc R U . . .
C51 C 0.2794(4) -0.1896(7) 0.5813(5) 0.041(3) Uani 1 1 d . . . . .
H51A H 0.3073 -0.1597 0.6010 0.062 Uiso 1 1 calc R U . . .
H51B H 0.2650 -0.1825 0.5408 0.062 Uiso 1 1 calc R U . . .
H51C H 0.2849 -0.2482 0.5906 0.062 Uiso 1 1 calc R U . . .
C52 C 0.2992(3) -0.0350(7) 0.6606(4) 0.037(2) Uani 1 1 d . . . . .
H52A H 0.3194 -0.0552 0.6988 0.056 Uiso 1 1 calc R U . . .
H52B H 0.2915 0.0223 0.6619 0.056 Uiso 1 1 calc R U . . .
H52C H 0.3134 -0.0384 0.6396 0.056 Uiso 1 1 calc R U . . .
C53 C 0.0553(3) 0.2917(6) 0.4753(4) 0.0243(19) Uani 1 1 d . . . . .
C54 C 0.0227(3) 0.2793(6) 0.4164(4) 0.027(2) Uani 1 1 d . . . . .
C55 C -0.0020(4) 0.2068(6) 0.4111(4) 0.028(2) Uani 1 1 d . . . . .
C56 C 0.0147(3) 0.1749(5) 0.4673(4) 0.028(2) Uani 1 1 d . . . . .
C57 C 0.0508(3) 0.2250(6) 0.5071(4) 0.0251(19) Uani 1 1 d . . . . .
C58 C 0.0876(3) 0.3607(6) 0.5004(5) 0.034(2) Uani 1 1 d . . . . .
H58A H 0.0964 0.3769 0.4748 0.051 Uiso 1 1 calc R U . . .
H58B H 0.1136 0.3428 0.5361 0.051 Uiso 1 1 calc R U . . .
H58C H 0.0741 0.4076 0.5070 0.051 Uiso 1 1 calc R U . . .
C59 C 0.0144(4) 0.3325(7) 0.3702(5) 0.039(3) Uani 1 1 d . . . . .
H59A H 0.0124 0.2991 0.3403 0.058 Uiso 1 1 calc R U . . .
H59B H 0.0386 0.3720 0.3838 0.058 Uiso 1 1 calc R U . . .
H59C H -0.0133 0.3623 0.3556 0.058 Uiso 1 1 calc R U . . .
C60 C -0.0412(3) 0.1763(7) 0.3580(5) 0.042(3) Uani 1 1 d . . . . .
H60A H -0.0627 0.2207 0.3400 0.063 Uiso 1 1 calc R U . . .
H60B H -0.0543 0.1303 0.3660 0.063 Uiso 1 1 calc R U . . .
H60C H -0.0323 0.1579 0.3328 0.063 Uiso 1 1 calc R U . . .
C61 C -0.0026(4) 0.1044(7) 0.4821(5) 0.040(3) Uani 1 1 d . . . . .
H61A H 0.0220 0.0727 0.5121 0.060 Uiso 1 1 calc R U . . .
H61B H -0.0201 0.0693 0.4492 0.060 Uiso 1 1 calc R U . . .
H61C H -0.0212 0.1244 0.4949 0.060 Uiso 1 1 calc R U . . .
C62 C 0.0775(4) 0.2162(8) 0.5688(4) 0.044(3) Uani 1 1 d . . . . .
H62A H 0.0694 0.2594 0.5855 0.066 Uiso 1 1 calc R U . . .
H62B H 0.1088 0.2212 0.5826 0.066 Uiso 1 1 calc R U . . .
H62C H 0.0720 0.1623 0.5791 0.066 Uiso 1 1 calc R U . . .
C63 C 0.8594(3) 0.8876(6) 0.2845(4) 0.029(2) Uani 1 1 d . . . . .
S2 S 0.1147(2) 0.4900(4) 0.9081(3) 0.0383(11) Uani 0.482(6) 1 d D . P A 1
O4 O 0.1576(6) 0.4543(12) 0.9202(8) 0.043(3) Uiso 0.482(6) 1 d . . P A 1
O5 O 0.1014(11) 0.462(2) 0.9435(12) 0.080(5) Uani 0.482(6) 1 d D . P A 1
O6 O 0.1165(7) 0.5794(14) 0.9054(9) 0.049(3) Uiso 0.482(6) 1 d . . P A 1
F4 F 0.0880(7) 0.4664(14) 0.8023(7) 0.070(4) Uani 0.482(6) 1 d D . P A 1
F5 F 0.0363(8) 0.471(3) 0.8204(14) 0.155(9) Uani 0.482(6) 1 d D U P A 1
F6 F 0.0738(14) 0.3678(16) 0.8397(14) 0.155(9) Uani 0.482(6) 1 d D U P A 1
C64 C 0.0775(8) 0.4489(17) 0.8396(8) 0.091(14) Uani 0.482(6) 1 d D . P A 1
S2' S 0.1199(2) 0.4995(4) 0.8888(3) 0.0383(11) Uani 0.518(6) 1 d D . P A 2
O4' O 0.1643(6) 0.4838(11) 0.9231(7) 0.043(3) Uiso 0.518(6) 1 d . . P A 2
O5' O 0.1022(8) 0.4902(16) 0.8301(7) 0.070(4) Uani 0.518(6) 1 d D . P A 2
O6' O 0.1022(6) 0.5742(13) 0.8940(9) 0.049(3) Uiso 0.518(6) 1 d . . P A 2
C64' C 0.0905(7) 0.4239(15) 0.9023(9) 0.072(9) Uani 0.518(6) 1 d D . P A 2
F4' F 0.1011(8) 0.4243(13) 0.9550(8) 0.080(5) Uani 0.518(6) 1 d D . P A 2
F5' F 0.0469(7) 0.434(2) 0.8683(13) 0.155(9) Uani 0.518(6) 1 d D . P A 2
F6' F 0.0970(12) 0.3465(14) 0.8906(13) 0.155(9) Uani 0.518(6) 1 d D . P A 2
C65 C 0.0750(10) 0.6411(16) 0.5541(13) 0.155(13) Uani 1 1 d D . . . .
H65A H 0.0955 0.6638 0.5915 0.232 Uiso 1 1 calc R U . . .
H65B H 0.0586 0.6859 0.5278 0.232 Uiso 1 1 calc R U . . .
H65C H 0.0915 0.6108 0.5416 0.232 Uiso 1 1 calc R U . . .
C66 C 0.0440(10) 0.585(2) 0.5561(15) 0.21(2) Uani 1 1 d D . . . .
H66A H 0.0216 0.6192 0.5566 0.248 Uiso 1 1 calc R U . . .
H66B H 0.0284 0.5536 0.5205 0.248 Uiso 1 1 calc R U . . .
C67 C 0.0332(10) 0.466(3) 0.5993(16) 0.191(18) Uani 1 1 d D . . . .
H67A H 0.0285 0.4252 0.5707 0.229 Uiso 1 1 calc R U . . .
H67B H 0.0039 0.4886 0.5868 0.229 Uiso 1 1 calc R U . . .
C68 C 0.0484(14) 0.418(3) 0.6525(19) 0.26(2) Uani 1 1 d D U . . .
H68A H 0.0551 0.3614 0.6480 0.396 Uiso 1 1 calc R U . . .
H68B H 0.0250 0.4179 0.6599 0.396 Uiso 1 1 calc R U . . .
H68C H 0.0748 0.4439 0.6839 0.396 Uiso 1 1 calc R U . . .
O7 O 0.0583(6) 0.5327(14) 0.5961(10) 0.157(8) Uani 1 1 d . U . . .

loop_
_atom_site_aniso_label
_atom_site_aniso_U_11
_atom_site_aniso_U_22
_atom_site_aniso_U_33
_atom_site_aniso_U_23
_atom_site_aniso_U_13
_atom_site_aniso_U_12
Ir1 0.0260(2) 0.0128(2) 0.0149(2) 0.00160(12) 0.01092(17) -0.00039(12)
Ir2 0.0210(2) 0.0143(2) 0.0155(2) -0.00056(11) 0.01076(16) -0.00266(12)
N1 0.039(4) 0.011(4) 0.024(4) -0.003(3) 0.020(3) -0.004(3)
N2 0.024(4) 0.027(4) 0.015(4) -0.001(3) 0.012(3) -0.005(3)
N3 0.034(4) 0.011(4) 0.016(4) 0.000(3) 0.016(3) 0.001(3)
N4 0.019(3) 0.030(4) 0.017(4) 0.000(3) 0.011(3) -0.002(3)
N5 0.029(4) 0.019(4) 0.025(4) -0.002(3) 0.008(3) -0.005(3)
N6 0.029(4) 0.026(4) 0.014(4) -0.002(3) 0.012(3) -0.003(3)
N7 0.030(4) 0.021(4) 0.022(4) -0.007(3) 0.017(3) -0.006(3)
N8 0.034(4) 0.011(4) 0.023(4) -0.001(3) 0.010(3) -0.006(3)
O1 0.037(4) 0.034(4) 0.040(4) 0.016(3) 0.020(3) 0.005(3)
O2 0.043(4) 0.043(5) 0.025(4) -0.004(3) 0.003(3) -0.014(4)
O3 0.064(5) 0.053(5) 0.064(6) 0.001(4) 0.055(5) -0.010(4)
S1 0.0292(11) 0.0288(13) 0.0282(12) 0.0030(9) 0.0165(9) -0.0058(9)
F1 0.049(4) 0.030(4) 0.057(4) -0.001(3) 0.027(3) 0.000(3)
F2 0.055(4) 0.042(4) 0.049(4) -0.004(3) 0.033(3) -0.023(3)
F3 0.062(4) 0.047(4) 0.019(3) -0.008(3) 0.012(3) -0.024(3)
C1 0.032(4) 0.013(4) 0.017(4) 0.000(3) 0.015(3) -0.007(3)
C2 0.043(6) 0.012(5) 0.033(5) -0.005(4) 0.017(4) -0.004(4)
C3 0.044(6) 0.022(5) 0.047(6) -0.009(4) 0.026(5) -0.011(4)
C4 0.026(5) 0.046(7) 0.036(6) -0.013(5) 0.016(4) -0.019(4)
C5 0.027(4) 0.026(5) 0.024(5) -0.007(4) 0.014(4) -0.009(4)
C6 0.032(5) 0.014(4) 0.034(5) -0.003(3) 0.025(4) -0.005(4)
C7 0.026(4) 0.010(4) 0.023(4) 0.007(3) 0.011(3) -0.002(3)
C8 0.028(4) 0.017(4) 0.018(4) 0.003(3) 0.013(3) 0.002(3)
C9 0.027(4) 0.014(4) 0.017(4) -0.002(3) 0.013(3) -0.006(3)
C10 0.024(4) 0.024(5) 0.017(4) -0.001(3) 0.008(3) -0.001(3)
C11 0.025(4) 0.031(6) 0.030(5) -0.010(4) 0.013(4) -0.013(4)
C12 0.041(5) 0.021(5) 0.023(5) -0.003(3) 0.019(4) -0.011(4)
C13 0.036(5) 0.016(5) 0.026(5) -0.009(3) 0.018(4) -0.006(4)
C14 0.030(4) 0.017(4) 0.010(4) -0.004(3) 0.013(3) -0.007(3)
C15 0.029(4) 0.032(5) 0.014(4) -0.003(3) 0.017(3) -0.004(4)
C16 0.027(5) 0.069(8) 0.016(5) -0.011(4) 0.009(4) -0.009(5)
C17 0.035(5) 0.049(7) 0.017(5) -0.003(4) 0.013(4) -0.015(5)
C18 0.031(4) 0.017(4) 0.020(4) -0.007(3) 0.018(4) -0.006(3)
C19 0.035(5) 0.018(5) 0.024(5) -0.001(3) 0.013(4) 0.001(4)
C20 0.028(4) 0.022(5) 0.025(5) -0.010(4) 0.013(4) -0.003(4)
C21 0.037(5) 0.026(5) 0.020(4) -0.012(4) 0.018(4) -0.008(4)
C22 0.034(5) 0.028(5) 0.022(5) -0.008(4) 0.014(4) -0.012(4)
C23 0.032(5) 0.028(5) 0.022(5) -0.007(4) 0.015(4) -0.009(4)
C24 0.034(5) 0.035(6) 0.034(6) -0.012(4) 0.026(4) -0.011(4)
C25 0.039(5) 0.052(7) 0.035(6) -0.011(5) 0.031(5) -0.007(5)
C26 0.042(5) 0.032(5) 0.026(5) -0.012(4) 0.027(4) -0.019(4)
C27 0.050(6) 0.041(6) 0.033(6) -0.016(5) 0.031(5) -0.024(5)
C28 0.046(6) 0.044(6) 0.022(5) -0.007(4) 0.023(4) -0.017(5)
C29 0.042(5) 0.032(5) 0.022(5) -0.009(4) 0.022(4) -0.013(4)
C30 0.048(6) 0.042(6) 0.024(5) -0.011(4) 0.027(4) -0.019(5)
C31 0.045(5) 0.022(5) 0.024(5) -0.005(4) 0.022(4) -0.011(4)
C32 0.052(6) 0.036(6) 0.032(6) 0.002(4) 0.029(5) -0.012(5)
C33 0.048(6) 0.028(6) 0.037(6) -0.003(4) 0.031(5) -0.012(4)
C34 0.044(6) 0.025(5) 0.020(5) 0.000(3) 0.021(4) -0.007(4)
C35 0.042(5) 0.029(5) 0.027(5) -0.012(4) 0.025(4) -0.012(4)
C36 0.029(4) 0.024(5) 0.023(4) -0.003(3) 0.017(4) -0.003(4)
C37 0.028(4) 0.021(5) 0.015(4) -0.001(3) 0.012(3) -0.006(3)
C38 0.040(6) 0.037(6) 0.034(6) 0.003(4) 0.028(5) 0.001(4)
C39 0.043(6) 0.030(6) 0.031(5) 0.008(4) 0.025(4) 0.000(4)
C40 0.033(4) 0.022(5) 0.020(4) -0.004(3) 0.021(4) -0.007(4)
C41 0.057(6) 0.019(5) 0.024(5) -0.008(4) 0.030(4) -0.011(4)
C42 0.057(6) 0.026(5) 0.028(5) -0.004(4) 0.029(5) -0.002(4)
C43 0.039(5) 0.016(5) 0.032(5) 0.004(4) 0.022(4) -0.003(4)
C44 0.041(5) 0.024(5) 0.020(5) -0.001(4) 0.016(4) 0.000(4)
C45 0.039(5) 0.032(5) 0.023(5) 0.006(4) 0.017(4) 0.011(4)
C46 0.040(5) 0.023(5) 0.021(5) 0.000(4) 0.012(4) -0.003(4)
C47 0.044(6) 0.018(5) 0.025(5) 0.003(4) 0.020(4) 0.003(4)
C48 0.061(7) 0.031(6) 0.034(6) -0.011(4) 0.030(5) -0.010(5)
C49 0.050(6) 0.036(6) 0.041(6) 0.005(4) 0.035(5) -0.009(5)
C50 0.040(4) 0.019(3) 0.028(3) 0.003(3) 0.014(3) -0.004(3)
C51 0.050(6) 0.034(6) 0.036(6) 0.002(5) 0.021(5) 0.014(5)
C52 0.032(5) 0.045(7) 0.022(5) 0.008(4) 0.006(4) -0.004(5)
C53 0.023(4) 0.022(5) 0.030(5) -0.002(4) 0.016(4) 0.001(3)
C54 0.033(5) 0.024(5) 0.029(5) 0.001(4) 0.020(4) -0.003(4)
C55 0.050(6) 0.017(5) 0.025(5) 0.000(4) 0.026(4) -0.001(4)
C56 0.042(5) 0.016(5) 0.027(5) 0.002(3) 0.019(4) 0.000(4)
C57 0.026(4) 0.022(5) 0.027(5) -0.004(4) 0.015(4) -0.004(4)
C58 0.044(6) 0.013(5) 0.050(6) -0.011(4) 0.029(5) -0.007(4)
C59 0.041(6) 0.030(6) 0.037(6) 0.018(4) 0.017(5) 0.007(4)
C60 0.019(5) 0.053(8) 0.030(6) 0.001(5) -0.002(4) -0.002(4)
C61 0.048(6) 0.043(7) 0.049(7) -0.001(5) 0.040(5) -0.010(5)
C62 0.067(8) 0.051(7) 0.023(5) 0.002(5) 0.029(5) 0.004(6)
C63 0.029(5) 0.037(6) 0.018(4) 0.009(4) 0.011(4) 0.001(4)
S2 0.038(2) 0.040(2) 0.040(4) 0.004(2) 0.023(2) 0.0064(17)
O5 0.100(10) 0.091(17) 0.065(11) -0.001(10) 0.055(9) -0.039(12)
F4 0.083(12) 0.095(13) 0.033(10) 0.001(8) 0.032(9) -0.018(9)
F5 0.080(11) 0.26(3) 0.124(18) -0.011(17) 0.057(13) -0.049(14)
F6 0.26(3) 0.062(11) 0.128(17) -0.015(11) 0.100(19) -0.056(14)
C64 0.08(3) 0.14(4) 0.041(19) -0.02(2) 0.029(17) -0.04(3)
S2' 0.038(2) 0.040(2) 0.040(4) 0.004(2) 0.023(2) 0.0064(17)
O5' 0.083(12) 0.095(13) 0.033(10) 0.001(8) 0.032(9) -0.018(9)
C64' 0.059(18) 0.09(3) 0.06(2) 0.009(16) 0.029(15) -0.009(16)
F4' 0.100(10) 0.091(17) 0.065(11) -0.001(10) 0.055(9) -0.039(12)
F5' 0.080(11) 0.26(3) 0.124(18) -0.011(17) 0.057(13) -0.049(14)
F6' 0.26(3) 0.062(11) 0.128(17) -0.015(11) 0.100(19) -0.056(14)
C65 0.17(3) 0.089(19) 0.18(3) 0.06(2) 0.08(3) 0.014(19)
C66 0.18(4) 0.25(5) 0.17(3) 0.15(3) 0.09(3) 0.06(3)
C67 0.10(2) 0.34(6) 0.18(4) 0.04(4) 0.10(2) -0.01(3)
C68 0.21(3) 0.29(4) 0.34(4) 0.03(3) 0.18(3) 0.03(3)
O7 0.080(9) 0.159(15) 0.202(16) 0.035(13) 0.058(10) 0.016(10)

loop_
_atom_type_symbol
_atom_type_description
_atom_type_scat_dispersion_real
_atom_type_scat_dispersion_imag
_atom_type_scat_source
C C 0.0181 0.0091 'International Tables Vol C Tables 4.2.6.8 and 6.1.1.4'
H H 0.0000 0.0000 'International Tables Vol C Tables 4.2.6.8 and 6.1.1.4'
N N 0.0311 0.0180 'International Tables Vol C Tables 4.2.6.8 and 6.1.1.4'
O O 0.0492 0.0322 'International Tables Vol C Tables 4.2.6.8 and 6.1.1.4'
F F 0.0727 0.0534 'International Tables Vol C Tables 4.2.6.8 and 6.1.1.4'
S S 0.3331 0.5567 'International Tables Vol C Tables 4.2.6.8 and 6.1.1.4'
Ir Ir -4.7710 6.5667 'International Tables Vol C Tables 4.2.6.8 and 6.1.1.4'

loop_
_geom_angle_atom_site_label_1
_geom_angle_atom_site_label_2
_geom_angle_atom_site_label_3
_geom_angle
N5 Ir1 N1 86.7(3)
N5 Ir1 C45 110.4(4)
N1 Ir1 C45 107.2(3)
N5 Ir1 C43 157.2(4)
N1 Ir1 C43 116.1(3)
C45 Ir1 C43 65.6(4)
N5 Ir1 C47 117.6(4)
N1 Ir1 C47 155.7(4)
C45 Ir1 C47 65.4(4)
C43 Ir1 C47 39.7(4)
N5 Ir1 N2 84.2(3)
N1 Ir1 N2 79.0(3)
C45 Ir1 N2 164.2(3)
C43 Ir1 N2 98.6(3)
C47 Ir1 N2 103.0(3)
N5 Ir1 C44 148.6(3)
N1 Ir1 C44 93.8(3)
C45 Ir1 C44 39.8(4)
C43 Ir1 C44 38.3(3)
C47 Ir1 C44 65.3(4)
N2 Ir1 C44 126.8(3)
N5 Ir1 C46 97.1(4)
N1 Ir1 C46 144.8(3)
C45 Ir1 C46 38.9(4)
C43 Ir1 C46 65.3(4)
C47 Ir1 C46 38.4(4)
N2 Ir1 C46 136.2(3)
C44 Ir1 C46 65.4(4)
N8 Ir2 C55 105.9(3)
N8 Ir2 N4 86.5(3)
C55 Ir2 N4 111.0(3)
N8 Ir2 C57 160.8(3)
C55 Ir2 C57 66.1(3)
N4 Ir2 C57 112.5(3)
N8 Ir2 C56 142.8(3)
C55 Ir2 C56 39.7(3)
N4 Ir2 C56 94.0(3)
C57 Ir2 C56 38.6(3)
N8 Ir2 C54 96.4(3)
C55 Ir2 C54 38.9(3)
N4 Ir2 C54 149.3(3)
C57 Ir2 C54 66.2(4)
C56 Ir2 C54 65.6(3)
N8 Ir2 C53 121.2(3)
C55 Ir2 C53 65.2(3)
N4 Ir2 C53 152.2(3)
C57 Ir2 C53 39.8(3)
C56 Ir2 C53 65.1(3)
C54 Ir2 C53 38.7(3)
N8 Ir2 N3 84.4(3)
C55 Ir2 N3 165.4(3)
N4 Ir2 N3 79.4(3)
C57 Ir2 N3 100.8(3)
C56 Ir2 N3 132.3(3)
C54 Ir2 N3 131.2(3)
C53 Ir2 N3 100.8(3)
C7 N1 C1 102.0(8)
C7 N1 Ir1 110.9(6)
C1 N1 Ir1 146.6(6)
C8 N2 C9 101.2(8)
C8 N2 Ir1 110.6(6)
C9 N2 Ir1 147.6(6)
C8 N3 C14 101.9(7)
C8 N3 Ir2 109.9(6)
C14 N3 Ir2 147.3(6)
C7 N4 C6 102.4(8)
C7 N4 Ir2 109.4(6)
C6 N4 Ir2 147.2(6)
C15 N5 C17 103.9(8)
C15 N5 Ir1 127.0(6)
C17 N5 Ir1 128.9(7)
C15 N6 C16 108.1(8)
C15 N6 C18 125.8(8)
C16 N6 C18 126.0(8)
C42 N7 C40 107.6(8)
C42 N7 C37 127.2(8)
C40 N7 C37 125.1(8)
C40 N8 C41 106.2(8)
C40 N8 Ir2 125.4(6)
C41 N8 Ir2 128.4(6)
O2 S1 O3 115.7(6)
O2 S1 O1 115.4(5)
O3 S1 O1 114.1(5)
O2 S1 C63 101.9(4)
O3 S1 C63 102.9(5)
O1 S1 C63 104.4(5)
N1 C1 C6 108.0(8)
N1 C1 C2 130.1(9)
C6 C1 C2 121.9(9)
C3 C2 C1 116.2(10)
C2 C3 C4 123.2(10)
C5 C4 C3 121.7(9)
C4 C5 C6 117.7(9)
N4 C6 C1 109.5(8)
N4 C6 C5 131.2(9)
C1 C6 C5 119.3(8)
N1 C7 N4 118.1(8)
N1 C7 C8 119.8(8)
N4 C7 C8 121.4(8)
N3 C8 N2 120.3(8)
N3 C8 C7 119.4(8)
N2 C8 C7 119.0(8)
N2 C9 C14 109.0(7)
N2 C9 C10 130.3(8)
C14 C9 C10 120.6(8)
C11 C10 C9 117.7(8)
C10 C11 C12 121.0(8)
C13 C12 C11 122.8(9)
C12 C13 C14 116.7(9)
N3 C14 C13 131.2(8)
N3 C14 C9 107.6(7)
C13 C14 C9 121.2(8)
N6 C15 N5 112.3(8)
N6 C16 C17 106.2(9)
C16 C17 N5 109.5(9)
C23 C18 C19 121.6(9)
C23 C18 N6 119.8(8)
C19 C18 N6 118.5(8)
C20 C19 C18 117.7(9)
C21 C20 C19 121.5(9)
C20 C21 C22 118.8(9)
C20 C21 C24 118.1(9)
C22 C21 C24 123.0(9)
C21 C22 C23 120.7(9)
C18 C23 C22 119.5(9)
C25 C24 C21 128.3(10)
C24 C25 C26 128.4(10)
C27 C26 C31 116.1(10)
C27 C26 C25 120.4(10)
C31 C26 C25 123.5(9)
C28 C27 C26 122.4(10)
C27 C28 C29 120.7(10)
C28 C29 C30 117.6(10)
C28 C29 C32 119.3(9)
C30 C29 C32 123.0(10)
C31 C30 C29 120.2(10)
C30 C31 C26 122.6(9)
C33 C32 C29 128.9(10)
C32 C33 C34 128.7(11)
C39 C34 C35 118.7(9)
C39 C34 C33 118.1(9)
C35 C34 C33 123.2(10)
C36 C35 C34 120.2(9)
C37 C36 C35 119.5(9)
C36 C37 C38 121.8(9)
C36 C37 N7 118.3(8)
C38 C37 N7 119.9(9)
C37 C38 C39 118.0(10)
C34 C39 C38 121.8(10)
N8 C40 N7 110.9(8)
C42 C41 N8 108.1(8)
N7 C42 C41 107.2(8)
C44 C43 C47 108.3(9)
C44 C43 C48 126.8(10)
C47 C43 C48 124.9(9)
C44 C43 Ir1 71.4(6)
C47 C43 Ir1 70.3(6)
C48 C43 Ir1 125.7(7)
C43 C44 C45 107.5(9)
C43 C44 C49 126.2(10)
C45 C44 C49 126.2(10)
C43 C44 Ir1 70.3(6)
C45 C44 Ir1 68.9(6)
C49 C44 Ir1 124.6(7)
C46 C45 C44 108.0(9)
C46 C45 C50 125.2(10)
C44 C45 C50 125.9(10)
C46 C45 Ir1 72.3(6)
C44 C45 Ir1 71.3(6)
C50 C45 Ir1 130.1(7)
C47 C46 C45 108.0(10)
C47 C46 C51 126.3(10)
C45 C46 C51 125.7(10)
C47 C46 Ir1 69.8(6)
C45 C46 Ir1 68.8(6)
C51 C46 Ir1 127.0(7)
C46 C47 C43 108.1(9)
C46 C47 C52 126.4(10)
C43 C47 C52 125.0(9)
C46 C47 Ir1 71.8(6)
C43 C47 Ir1 70.1(6)
C52 C47 Ir1 130.8(7)
C54 C53 C57 108.2(8)
C54 C53 C58 126.5(9)
C57 C53 C58 125.3(9)
C54 C53 Ir2 70.4(5)
C57 C53 Ir2 69.4(5)
C58 C53 Ir2 126.8(6)
C55 C54 C53 107.8(8)
C55 C54 C59 125.5(9)
C53 C54 C59 126.6(9)
C55 C54 Ir2 69.2(6)
C53 C54 Ir2 70.9(5)
C59 C54 Ir2 127.6(8)
C54 C55 C56 108.3(8)
C54 C55 C60 125.1(9)
C56 C55 C60 126.2(9)
C54 C55 Ir2 71.9(6)
C56 C55 Ir2 71.0(6)
C60 C55 Ir2 128.5(8)
C57 C56 C55 108.5(8)
C57 C56 C61 124.5(9)
C55 C56 C61 127.0(9)
C57 C56 Ir2 70.6(6)
C55 C56 Ir2 69.3(6)
C61 C56 Ir2 126.9(7)
C56 C57 C62 127.5(10)
C56 C57 C53 107.1(8)
C62 C57 C53 125.3(9)
C56 C57 Ir2 70.8(6)
C62 C57 Ir2 126.3(7)
C53 C57 Ir2 70.8(5)
F1 C63 F2 107.9(8)
F1 C63 F3 107.0(9)
F2 C63 F3 106.0(8)
F1 C63 S1 113.5(7)
F2 C63 S1 111.1(7)
F3 C63 S1 110.9(6)
O5 S2 O6 113.7(18)
O5 S2 O4 115.0(18)
O6 S2 O4 109.0(12)
O5 S2 C64 107.9(16)
O6 S2 C64 110.2(13)
O4 S2 C64 100.1(13)
F6 C64 F5 100(3)
F6 C64 F4 107(3)
F5 C64 F4 111(2)
F6 C64 S2 113(2)
F5 C64 S2 111(2)
F4 C64 S2 114.4(16)
O4' S2' O6' 120.4(12)
O4' S2' O5' 114.3(14)
O6' S2' O5' 105.8(14)
O4' S2' C64' 108.7(11)
O6' S2' C64' 102.1(13)
O5' S2' C64' 103.6(14)
F4' C64' F5' 108(3)
F4' C64' F6' 107(2)
F5' C64' F6' 103(3)
F4' C64' S2' 113.4(16)
F5' C64' S2' 111.4(19)
F6' C64' S2' 112.4(18)
O7 C66 C65 120(3)
O7 C67 C68 123(3)
C66 O7 C67 126(3)

loop_
_geom_bond_atom_site_label_1
_geom_bond_atom_site_label_2
_geom_bond_distance
Ir1 N5 2.075(9)
Ir1 N1 2.135(8)
Ir1 C45 2.135(10)
Ir1 C43 2.153(10)
Ir1 C47 2.156(10)
Ir1 N2 2.163(8)
Ir1 C44 2.167(10)
Ir1 C46 2.182(10)
Ir2 N8 2.086(9)
Ir2 C55 2.144(11)
Ir2 N4 2.153(8)
Ir2 C57 2.165(10)
Ir2 C56 2.168(11)
Ir2 C54 2.178(10)
Ir2 C53 2.185(9)
Ir2 N3 2.192(8)
N1 C7 1.329(11)
N1 C1 1.392(11)
N2 C8 1.323(12)
N2 C9 1.381(11)
N3 C8 1.319(11)
N3 C14 1.387(11)
N4 C7 1.342(11)
N4 C6 1.357(12)
N5 C15 1.336(13)
N5 C17 1.404(12)
N6 C15 1.329(12)
N6 C16 1.364(12)
N6 C18 1.448(12)
N7 C42 1.358(13)
N7 C40 1.359(11)
N7 C37 1.444(11)
N8 C40 1.314(12)
N8 C41 1.403(11)
O1 S1 1.447(8)
O2 S1 1.438(8)
O3 S1 1.445(8)
S1 C63 1.820(11)
F1 C63 1.306(12)
F2 C63 1.336(12)
F3 C63 1.369(11)
C1 C6 1.406(13)
C1 C2 1.423(12)
C2 C3 1.360(15)
C3 C4 1.406(16)
C4 C5 1.357(15)
C5 C6 1.440(13)
C7 C8 1.430(12)
C9 C14 1.420(12)
C9 C10 1.434(12)
C10 C11 1.360(13)
C11 C12 1.433(14)
C12 C13 1.379(13)
C13 C14 1.409(12)
C16 C17 1.365(15)
C18 C23 1.362(13)
C18 C19 1.402(13)
C19 C20 1.394(14)
C20 C21 1.387(14)
C21 C22 1.389(14)
C21 C24 1.489(13)
C22 C23 1.391(14)
C24 C25 1.367(16)
C25 C26 1.431(16)
C26 C27 1.403(15)
C26 C31 1.406(14)
C27 C28 1.362(16)
C28 C29 1.400(14)
C29 C30 1.421(14)
C29 C32 1.475(16)
C30 C31 1.356(15)
C32 C33 1.322(16)
C33 C34 1.490(12)
C34 C39 1.373(15)
C34 C35 1.404(14)
C35 C36 1.389(13)
C36 C37 1.372(13)
C37 C38 1.382(14)
C38 C39 1.401(14)
C41 C42 1.365(14)
C43 C44 1.416(14)
C43 C47 1.462(15)
C43 C48 1.515(14)
C44 C45 1.464(13)
C44 C49 1.488(15)
C45 C46 1.438(15)
C45 C50 1.485(14)
C46 C47 1.427(13)
C46 C51 1.477(15)
C47 C52 1.496(14)
C53 C54 1.446(13)
C53 C57 1.481(13)
C53 C58 1.494(13)
C54 C55 1.439(13)
C54 C59 1.463(13)
C55 C56 1.464(13)
C55 C60 1.485(13)
C56 C57 1.431(13)
C56 C61 1.475(13)
C57 C62 1.479(14)
S2 O5 1.414(17)
S2 O6 1.46(2)
S2 O4 1.51(2)
S2 C64 1.789(17)
F4 C64 1.342(18)
F5 C64 1.335(19)
F6 C64 1.327(19)
S2' O4' 1.380(19)
S2' O6' 1.42(2)
S2' O5' 1.436(15)
S2' C64' 1.800(17)
C64' F4' 1.331(18)
C64' F5' 1.340(18)
C64' F6' 1.358(18)
C65 C66 1.478(18)
C66 O7 1.28(3)
C67 O7 1.45(4)
C67 C68 1.514(19)

loop_
_platon_squeeze_void_nr
_platon_squeeze_void_average_x
_platon_squeeze_void_average_y
_platon_squeeze_void_average_z
_platon_squeeze_void_volume
_platon_squeeze_void_count_electrons
1 0.323 0.617 0.087 14.6 -4.4
2 0.823 0.117 0.087 14.6 -4.4
3 0.500 0.282 0.250 272.7 28.6
4 1.000 0.782 0.250 272.7 28.6
5 0.500 0.848 0.250 60.1 -7.6
6 1.000 0.348 0.250 60.1 -7.6
7 0.177 0.117 0.413 14.6 -4.0
8 0.677 0.617 0.413 14.6 -4.0
9 0.323 0.383 0.587 14.6 -3.5
10 0.823 0.883 0.587 14.6 -3.5
11 0.500 0.718 0.750 272.7 30.1
12 1.000 0.218 0.750 272.7 30.1
13 0.500 0.152 0.750 60.1 -7.4
14 1.000 0.652 0.750 60.1 -7.4
15 0.177 0.883 0.913 14.6 -3.8
16 0.677 0.383 0.913 14.6 -3.8
